data_4519253
loop_
_publ_author_name
'Mohan, Midhun'
'Essalhi, Mohamed'
'Zaye, Sarah'
'Rana, Love Karan'
'Maris, Thierry'
'Duong, Adam'

_publ_section_title
;
 Hydrogen Bond Patterns of Dipyridone and Bis(Hydroxypyridinium) Cations
;
_journal_issue 51
_journal_name_full 'ACS Omega'
_journal_page_first 35649
_journal_page_last 35656
_journal_paper_doi 10.1021/acsomega.1c05561
_journal_volume 6
_journal_year 2021
_chemical_formula_moiety 'C15 H11 N3 O2, 2(H2 O1)'
_chemical_formula_sum 'C15 H15 N3 O4'
_chemical_formula_weight 301.30
_space_group_crystal_system monoclinic
_space_group_IT_number 14
_space_group_name_Hall '-P 2yn'
_space_group_name_H-M_alt 'P 1 21/n 1'
_atom_sites_solution_hydrogens mixed
_atom_sites_solution_primary dual
_audit_creation_date 2021-09-16
_audit_creation_method
;
Olex2 1.5
(compiled 2021.08.20 svn.r13c46975 for OlexSys, GUI svn.r6396)
;
_cell_angle_alpha 90
_cell_angle_beta 104.613(7)
_cell_angle_gamma 90
_cell_formula_units_Z 2
_cell_length_a 13.2786(15)
_cell_length_b 3.7845(5)
_cell_length_c 14.1350(17)
_cell_measurement_reflns_used 1144
_cell_measurement_temperature 298.15
_cell_measurement_theta_max 72.566
_cell_measurement_theta_min 6.892
_cell_volume 687.35(15)
_computing_molecular_graphics 'Olex2 1.5 (Dolomanov et al., 2009)'
_computing_publication_material 'Olex2 1.5 (Dolomanov et al., 2009)'
_computing_structure_refinement 'XL  (Sheldrick, 2008)'
_diffrn_ambient_temperature 298.15
_diffrn_measured_fraction_theta_full 0.982
_diffrn_measured_fraction_theta_max 0.981
_diffrn_measurement_device_type 'Bruker AXS D8 Discovery'
_diffrn_measurement_method '\f and \w scans'
_diffrn_radiation_type CuK\a
_diffrn_radiation_wavelength 1.54178
_diffrn_reflns_av_R_equivalents 0.0786
_diffrn_reflns_av_unetI/netI 0.0558
_diffrn_reflns_Laue_measured_fraction_full 0.982
_diffrn_reflns_Laue_measured_fraction_max 0.981
_diffrn_reflns_limit_h_max 16
_diffrn_reflns_limit_h_min -16
_diffrn_reflns_limit_k_max 3
_diffrn_reflns_limit_k_min -4
_diffrn_reflns_limit_l_max 17
_diffrn_reflns_limit_l_min -17
_diffrn_reflns_number 8690
_diffrn_reflns_point_group_measured_fraction_full 0.982
_diffrn_reflns_point_group_measured_fraction_max 0.981
_diffrn_reflns_theta_full 67.679
_diffrn_reflns_theta_max 72.566
_diffrn_reflns_theta_min 6.892
_exptl_absorpt_coefficient_mu 0.900
_exptl_absorpt_correction_T_max 0.94
_exptl_absorpt_correction_T_min 0.84
_exptl_absorpt_correction_type multi-scan
_exptl_absorpt_process_details 'Bruker AXScale'
_exptl_crystal_colour colorless
_exptl_crystal_density_diffrn 1.456
_exptl_crystal_description block
_exptl_crystal_F_000 316
_exptl_crystal_size_max 0.2
_exptl_crystal_size_mid 0.08
_exptl_crystal_size_min 0.07
_refine_diff_density_max 0.190
_refine_diff_density_min -0.317
_refine_diff_density_rms 0.055
_refine_ls_extinction_method none
_refine_ls_goodness_of_fit_ref 1.093
_refine_ls_hydrogen_treatment mixed
_refine_ls_matrix_type full
_refine_ls_number_parameters 110
_refine_ls_number_reflns 1344
_refine_ls_number_restraints 3
_refine_ls_restrained_S_all 1.092
_refine_ls_R_factor_all 0.0735
_refine_ls_R_factor_gt 0.0654
_refine_ls_shift/su_max 0.000
_refine_ls_shift/su_mean 0.000
_refine_ls_structure_factor_coef Fsqd
_refine_ls_weighting_details 'w=1/[\s^2^(Fo^2^)+(0.1141P)^2^+0.2080P] where P=(Fo^2^+2Fc^2^)/3'
_refine_ls_weighting_scheme calc
_refine_ls_wR_factor_gt 0.1851
_refine_ls_wR_factor_ref 0.1995
_reflns_Friedel_coverage 0.000
_reflns_number_gt 1144
_reflns_number_total 1344
_reflns_threshold_expression 'I > 2\s(I)'
_cod_data_source_file ao1c05561_si_003.cif
_cod_data_source_block 2011734
_cod_database_code 4519253
_shelx_shelxl_version_number 2018/3
_shelx_space_group_comment
;
The symmetry employed for this shelxl refinement is uniquely defined
by the following loop, which should always be used as a source of
symmetry information in preference to the above space-group names.
They are only intended as comments.
;
_shelx_estimated_absorpt_t_max 0.940
_shelx_estimated_absorpt_t_min 0.840
_olex2_refinement_description
;
1. Fixed Uiso
 At 1.2 times of:
  All C(H) groups, All N(H) groups
 At 1.5 times of:
  All O(H,H) groups
2. Shared sites
{N9, C9}
3. Restrained distances
 O1W-H1WA = O1W-H1WB
 0.85 with sigma of 0.002
 H1WA-H1WA_$1
 2.3 with sigma of 0.02
4. Uiso/Uaniso restraints and constraints
Uanis(N9) = Uanis(C9)
5. Others
 Fixed Sof: N9(0.5) C9(0.5) H9(0.5) O1W(0.89) H1WA(0.89) H1WB(0.89) O2W(0.11)
 H2WA(0.11) H2WB(0.11)
6.a Riding coordinates:
 O2W(H2WA,H2WB)
6.b Aromatic/amide H refined with riding coordinates:
 C10(H10), N3(H3), C4(H4), C6(H6), C7(H7), C9(H9)
;
_olex2_submission_special_instructions 'No special instructions were received'

loop_
_space_group_symop_operation_xyz
'x, y, z'
'-x+1/2, y+1/2, -z+1/2'
'-x, -y, -z'
'x-1/2, -y-1/2, z-1/2'

loop_
_atom_site_label
_atom_site_type_symbol
_atom_site_fract_x
_atom_site_fract_y
_atom_site_fract_z
_atom_site_U_iso_or_equiv
_atom_site_adp_type
_atom_site_occupancy
_atom_site_site_symmetry_order
_atom_site_calc_flag
_atom_site_refinement_flags_posn
_atom_site_refinement_flags_adp
_atom_site_refinement_flags_occupancy
_atom_site_disorder_assembly
_atom_site_disorder_group
O1 O 0.53408(11) 0.2098(5) 0.61362(12) 0.0659(6) Uani 1 1 d . . . . .
C10 C -0.04800(17) 0.5271(7) 0.57288(15) 0.0564(6) Uani 1 1 d . . . . .
H10 H -0.081433 0.546213 0.623092 0.068 Uiso 1 1 calc R U . A 1
C2 C 0.43828(16) 0.2707(6) 0.59752(16) 0.0493(5) Uani 1 1 d . . . . .
N3 N 0.37276(12) 0.1708(5) 0.51074(12) 0.0478(5) Uani 1 1 d . . . . .
H3 H 0.399596 0.067664 0.468686 0.057 Uiso 1 1 calc R U . . .
C4 C 0.26865(15) 0.2227(5) 0.48638(14) 0.0449(5) Uani 1 1 d . . . . .
H4 H 0.229270 0.145838 0.425822 0.054 Uiso 1 1 calc R U . . .
C5 C 0.22031(15) 0.3854(5) 0.54885(14) 0.0431(5) Uani 1 1 d . . . . .
C6 C 0.28466(16) 0.4948(5) 0.63971(15) 0.0492(6) Uani 1 1 d . . . . .
H6 H 0.254598 0.606849 0.684373 0.059 Uiso 1 1 calc R U . . .
C7 C 0.38911(17) 0.4410(6) 0.66365(16) 0.0532(6) Uani 1 1 d . . . . .
H7 H 0.429070 0.516532 0.724115 0.064 Uiso 1 1 calc R U . . .
C8 C 0.10604(15) 0.4443(5) 0.52290(15) 0.0439(5) Uani 1 1 d . . . . .
N9 N 0.05652(15) 0.4717(6) 0.59576(14) 0.0555(6) Uani 0.5 1 d . . P B 1
C9 C 0.05652(15) 0.4717(6) 0.59576(14) 0.0555(6) Uani 0.5 1 d . . P B 2
H9 H 0.093821 0.452695 0.660759 0.067 Uiso 0.5 1 calc R U P B 2
O1W O 0.6822(2) 0.5339(13) 0.76272(19) 0.1236(13) Uani 0.89 1 d D . P C 1
H1WA H 0.6999(15) 0.704(12) 0.731(4) 0.185 Uiso 0.89 1 d D U P D 1
H1WB H 0.630(3) 0.48(2) 0.717(3) 0.185 Uiso 0.89 1 d D U P E 1
O2W O 0.777(4) 0.767(13) 0.769(3) 0.170(14) Uiso 0.11 1 d . . P F 2
H2WA H 0.721221 0.761753 0.788159 0.255 Uiso 0.11 1 d R U P F 2
H2WB H 0.756621 0.776333 0.707139 0.255 Uiso 0.11 1 d R U P F 2

loop_
_atom_site_aniso_label
_atom_site_aniso_U_11
_atom_site_aniso_U_22
_atom_site_aniso_U_33
_atom_site_aniso_U_23
_atom_site_aniso_U_13
_atom_site_aniso_U_12
O1 0.0459(9) 0.0813(12) 0.0706(11) -0.0108(8) 0.0149(7) 0.0073(7)
C10 0.0527(12) 0.0674(14) 0.0530(12) 0.0053(10) 0.0207(9) 0.0090(10)
C2 0.0457(10) 0.0476(11) 0.0567(11) 0.0030(8) 0.0167(8) 0.0028(8)
N3 0.0456(9) 0.0516(10) 0.0508(9) -0.0017(7) 0.0206(7) 0.0061(7)
C4 0.0462(10) 0.0428(10) 0.0480(10) 0.0015(8) 0.0162(8) 0.0034(7)
C5 0.0481(11) 0.0355(9) 0.0493(10) 0.0045(7) 0.0191(8) 0.0049(7)
C6 0.0561(12) 0.0436(10) 0.0524(11) -0.0004(8) 0.0219(9) 0.0075(8)
C7 0.0554(12) 0.0515(12) 0.0521(11) -0.0045(9) 0.0125(9) 0.0029(9)
C8 0.0470(10) 0.0330(9) 0.0554(11) 0.0045(7) 0.0198(8) 0.0053(7)
N9 0.0520(11) 0.0644(12) 0.0521(10) 0.0054(9) 0.0170(8) 0.0099(9)
C9 0.0520(11) 0.0644(12) 0.0521(10) 0.0054(9) 0.0170(8) 0.0099(9)
O1W 0.102(2) 0.189(4) 0.0677(16) 0.015(2) -0.0006(14) -0.008(3)

loop_
_atom_type_symbol
_atom_type_description
_atom_type_scat_dispersion_real
_atom_type_scat_dispersion_imag
_atom_type_scat_source
C C 0.0181 0.0091 'International Tables Vol C Tables 4.2.6.8 and 6.1.1.4'
H H 0.0000 0.0000 'International Tables Vol C Tables 4.2.6.8 and 6.1.1.4'
N N 0.0311 0.0180 'International Tables Vol C Tables 4.2.6.8 and 6.1.1.4'
O O 0.0492 0.0322 'International Tables Vol C Tables 4.2.6.8 and 6.1.1.4'

loop_
_geom_angle_atom_site_label_1
_geom_angle_atom_site_label_2
_geom_angle_atom_site_label_3
_geom_angle
_geom_angle_site_symmetry_1
_geom_angle_site_symmetry_3
_geom_angle_publ_flag
C8 C10 H10 119.1 3_566 . ?
N9 C10 H10 119.1 . . ?
N9 C10 C8 121.89(19) . 3_566 ?
C9 C10 C8 121.89(19) . 3_566 ?
O1 C2 N3 119.90(19) . . ?
O1 C2 C7 125.2(2) . . ?
N3 C2 C7 114.93(18) . . ?
C2 N3 H3 117.7 . . ?
C4 N3 C2 124.55(17) . . ?
C4 N3 H3 117.7 . . ?
N3 C4 H4 119.4 . . ?
N3 C4 C5 121.27(18) . . ?
C5 C4 H4 119.4 . . ?
C4 C5 C6 116.46(18) . . ?
C4 C5 C8 121.78(19) . . ?
C6 C5 C8 121.76(17) . . ?
C5 C6 H6 119.1 . . ?
C7 C6 C5 121.88(18) . . ?
C7 C6 H6 119.1 . . ?
C2 C7 H7 119.5 . . ?
C6 C7 C2 120.9(2) . . ?
C6 C7 H7 119.5 . . ?
C10 C8 C5 122.40(18) 3_566 . ?
N9 C8 C10 118.7(2) . 3_566 ?
N9 C8 C5 118.95(19) . . ?
C9 C8 C5 118.95(19) . . ?
C8 N9 C10 119.5(2) . . ?
C10 C9 H9 120.3 . . ?
C8 C9 C10 119.5(2) . . ?
C8 C9 H9 120.3 . . ?
H1WA O1W H1WB 94(5) . . ?
H2WA O2W H2WB 104.5 . . ?

loop_
_geom_bond_atom_site_label_1
_geom_bond_atom_site_label_2
_geom_bond_distance
_geom_bond_site_symmetry_2
_geom_bond_publ_flag
O1 C2 1.256(2) . ?
C10 H10 0.9300 . ?
C10 C8 1.383(3) 3_566 ?
C10 N9 1.360(3) . ?
C10 C9 1.360(3) . ?
C2 N3 1.366(3) . ?
C2 C7 1.422(3) . ?
N3 H3 0.8600 . ?
N3 C4 1.352(2) . ?
C4 H4 0.9300 . ?
C4 C5 1.363(3) . ?
C5 C6 1.413(3) . ?
C5 C8 1.485(3) . ?
C6 H6 0.9300 . ?
C6 C7 1.357(3) . ?
C7 H7 0.9300 . ?
C8 N9 1.358(3) . ?
C8 C9 1.358(3) . ?
C9 H9 0.9300 . ?
O1W H1WA 0.850(2) . ?
O1W H1WB 0.850(2) . ?
O2W H2WA 0.8501 . ?
O2W H2WB 0.8500 . ?

loop_
_geom_hbond_atom_site_label_D
_geom_hbond_atom_site_label_H
_geom_hbond_atom_site_label_A
_geom_hbond_distance_DH
_geom_hbond_distance_HA
_geom_hbond_distance_DA
_geom_hbond_angle_DHA
_geom_hbond_site_symmetry_A
_geom_hbond_publ_flag
O1W H1WA O1W 0.850(2) 1.987(18) 2.698(5) 141(2) 2_656 yes
O1W H1WB O1 0.850(2) 1.96(2) 2.779(4) 163(7) . yes

loop_
_geom_torsion_atom_site_label_1
_geom_torsion_atom_site_label_2
_geom_torsion_atom_site_label_3
_geom_torsion_atom_site_label_4
_geom_torsion
_geom_torsion_site_symmetry_1
_geom_torsion_site_symmetry_2
_geom_torsion_site_symmetry_3
_geom_torsion_site_symmetry_4
_geom_torsion_publ_flag
O1 C2 N3 C4 179.75(18) . . . . ?
O1 C2 C7 C6 -179.9(2) . . . . ?
C10 C8 N9 C10 -0.2(4) 3_566 . . . ?
C10 C8 C9 C10 -0.2(4) 3_566 . . . ?
C2 N3 C4 C5 0.3(3) . . . . ?
N3 C2 C7 C6 0.1(3) . . . . ?
N3 C4 C5 C6 -0.1(3) . . . . ?
N3 C4 C5 C8 179.95(16) . . . . ?
C4 C5 C6 C7 0.0(3) . . . . ?
C4 C5 C8 C10 -26.2(3) . . . 3_566 ?
C4 C5 C8 N9 153.9(2) . . . . ?
C4 C5 C8 C9 153.9(2) . . . . ?
C5 C6 C7 C2 0.0(3) . . . . ?
C5 C8 N9 C10 179.7(2) . . . . ?
C5 C8 C9 C10 179.7(2) . . . . ?
C6 C5 C8 C10 153.9(2) . . . 3_566 ?
C6 C5 C8 N9 -26.0(3) . . . . ?
C6 C5 C8 C9 -26.0(3) . . . . ?
C7 C2 N3 C4 -0.2(3) . . . . ?
C8 C10 N9 C8 0.2(4) 3_566 . . . ?
C8 C10 C9 C8 0.2(4) 3_566 . . . ?
C8 C5 C6 C7 179.92(18) . . . . ?
